data_4078313
loop_
_publ_author_name
'Weberski, Michael P.'
'Chen, Changle'
'Delferro, Massimiliano'
'Zuccaccia, Cristiano'
'Macchioni, Alceo'
'Marks, Tobin J.'

_publ_section_title
;
 Suppression of \b-Hydride Chain Transfer in Nickel(II)-Catalyzed Ethylene
 Polymerization via Weak Fluorocarbon Ligand--Product Interactions
;
_journal_issue 9
_journal_name_full Organometallics
_journal_page_first 3773
_journal_paper_doi 10.1021/om3002735
_journal_volume 31
_journal_year 2012
_chemical_formula_moiety 'C33 H35 N O'
_chemical_formula_sum 'C33 H35 N O'
_chemical_formula_weight 461.62
_chemical_name_common (CH3)HFI
_chemical_name_systematic
;
[2-tert-butyl-6-((2,6-(3,5-dimethylphenyl)-phenylimino)methyl)phenol
;
_space_group_IT_number 14
_symmetry_cell_setting monoclinic
_symmetry_space_group_name_Hall '-P 2ybc'
_symmetry_space_group_name_H-M 'P 1 21/c 1'
_atom_sites_solution_hydrogens geom
_atom_sites_solution_primary direct
_atom_sites_solution_secondary difmap
_audit_creation_method SHELXL-97
_cell_angle_alpha 90.00
_cell_angle_beta 98.92(3)
_cell_angle_gamma 90.00
_cell_formula_units_Z 4
_cell_length_a 17.82(3)
_cell_length_b 9.53(2)
_cell_length_c 16.95(3)
_cell_measurement_reflns_used 9797
_cell_measurement_temperature 100(2)
_cell_measurement_theta_max 30.58
_cell_measurement_theta_min 2.46
_cell_volume 2844(9)
_computing_cell_refinement 'Bruker SMART'
_computing_data_collection 'Bruker SMART'
_computing_data_reduction 'Buker SAINT'
_computing_molecular_graphics 'Ortep-3 for Windows (Farrugia, 1997)'
_computing_publication_material 'WinGX publication routines (Farrugia, 1999)'
_computing_structure_refinement 'SHELXL-97 (Sheldrick, 1997)'
_computing_structure_solution 'Bruker SHELXTL'
_diffrn_ambient_temperature 100(2)
_diffrn_measured_fraction_theta_full 0.999
_diffrn_measured_fraction_theta_max 0.999
_diffrn_measurement_device_type 'CCD area detector'
_diffrn_measurement_method 'phi and omega scans'
_diffrn_radiation_monochromator graphite
_diffrn_radiation_source 'fine-focus sealed tube'
_diffrn_radiation_type MoK\a
_diffrn_radiation_wavelength 0.71073
_diffrn_reflns_av_R_equivalents 0.2037
_diffrn_reflns_av_sigmaI/netI 0.0949
_diffrn_reflns_limit_h_max 25
_diffrn_reflns_limit_h_min -25
_diffrn_reflns_limit_k_max 13
_diffrn_reflns_limit_k_min -11
_diffrn_reflns_limit_l_max 24
_diffrn_reflns_limit_l_min -24
_diffrn_reflns_number 87432
_diffrn_reflns_theta_full 30.50
_diffrn_reflns_theta_max 30.50
_diffrn_reflns_theta_min 1.16
_exptl_absorpt_coefficient_mu 0.064
_exptl_absorpt_correction_T_max 0.9817
_exptl_absorpt_correction_T_min 0.9707
_exptl_absorpt_correction_type numerical
_exptl_absorpt_process_details face-indexed
_exptl_crystal_colour yellow
_exptl_crystal_density_diffrn 1.078
_exptl_crystal_density_method 'not measured'
_exptl_crystal_description block
_exptl_crystal_F_000 992
_exptl_crystal_size_max 0.47
_exptl_crystal_size_mid 0.33
_exptl_crystal_size_min 0.29
_refine_diff_density_max 0.417
_refine_diff_density_min -0.357
_refine_diff_density_rms 0.071
_refine_ls_extinction_method none
_refine_ls_goodness_of_fit_ref 1.062
_refine_ls_hydrogen_treatment mixed
_refine_ls_matrix_type full
_refine_ls_number_parameters 327
_refine_ls_number_reflns 8679
_refine_ls_number_restraints 0
_refine_ls_restrained_S_all 1.062
_refine_ls_R_factor_all 0.1057
_refine_ls_R_factor_gt 0.0723
_refine_ls_shift/su_max 0.000
_refine_ls_shift/su_mean 0.000
_refine_ls_structure_factor_coef Fsqd
_refine_ls_weighting_details 'calc w=1/[\s^2^(Fo^2^)+(0.1116P)^2^+0.0000P] where P=(Fo^2^+2Fc^2^)/3'
_refine_ls_weighting_scheme calc
_refine_ls_wR_factor_gt 0.2003
_refine_ls_wR_factor_ref 0.2412
_reflns_number_gt 5347
_reflns_number_total 8679
_reflns_threshold_expression >2sigma(I)
_cod_data_source_file om3002735_si_001.cif
_cod_data_source_block (CH3)HFI
_cod_original_cell_volume 2845(8)
_cod_original_sg_symbol_H-M P2(1)/c
_cod_database_code 4078313

loop_
_symmetry_equiv_pos_as_xyz
'x, y, z'
'-x, y+1/2, -z+1/2'
'-x, -y, -z'
'x, -y-1/2, z-1/2'

loop_
_atom_site_label
_atom_site_type_symbol
_atom_site_fract_x
_atom_site_fract_y
_atom_site_fract_z
_atom_site_U_iso_or_equiv
_atom_site_adp_type
_atom_site_occupancy
_atom_site_symmetry_multiplicity
_atom_site_calc_flag
_atom_site_refinement_flags
C1 C 0.86692(8) 0.94489(16) 0.25379(8) 0.0292(3) Uani 1 1 d .
C2 C 0.84285(8) 0.96536(15) 0.33004(8) 0.0284(3) Uani 1 1 d .
C3 C 0.89581(9) 0.94578(17) 0.40074(9) 0.0345(4) Uani 1 1 d .
H3 H 0.8805 0.9593 0.4514 0.041 Uiso 1 1 calc R
C4 C 0.96990(9) 0.90702(19) 0.39592(9) 0.0392(4) Uani 1 1 d .
H4 H 1.0057 0.8953 0.4432 0.047 Uiso 1 1 calc R
C5 C 0.99192(9) 0.88500(18) 0.32048(10) 0.0378(4) Uani 1 1 d .
H5 H 1.0428 0.8573 0.3185 0.045 Uiso 1 1 calc R
C6 C 0.94238(9) 0.90192(16) 0.24801(9) 0.0318(4) Uani 1 1 d .
C7 C 0.96762(9) 0.87354(18) 0.16544(9) 0.0378(4) Uani 1 1 d .
C8 C 0.96023(12) 1.0099(2) 0.11471(11) 0.0532(5) Uani 1 1 d .
H8A H 0.9072 1.0414 0.1064 0.080 Uiso 1 1 calc R
H8B H 0.9762 0.9914 0.0629 0.080 Uiso 1 1 calc R
H8C H 0.9926 1.0831 0.1428 0.080 Uiso 1 1 calc R
C9 C 1.05213(10) 0.8250(2) 0.17468(11) 0.0519(5) Uani 1 1 d .
H9A H 1.0659 0.8076 0.1218 0.078 Uiso 1 1 calc R
H9B H 1.0586 0.7386 0.2063 0.078 Uiso 1 1 calc R
H9C H 1.0850 0.8985 0.2018 0.078 Uiso 1 1 calc R
C10 C 0.91801(10) 0.7551(2) 0.12101(10) 0.0491(5) Uani 1 1 d .
H10A H 0.8648 0.7851 0.1112 0.074 Uiso 1 1 calc R
H10B H 0.9228 0.6700 0.1538 0.074 Uiso 1 1 calc R
H10C H 0.9352 0.7356 0.0699 0.074 Uiso 1 1 calc R
C11 C 0.76337(8) 0.99705(15) 0.33625(8) 0.0282(3) Uani 1 1 d .
H11 H 0.7498 1.0142 0.3874 0.034 Uiso 1 1 calc R
C12 C 0.63182(8) 1.01373(15) 0.27921(8) 0.0275(3) Uani 1 1 d .
C13 C 0.59709(8) 0.93685(16) 0.33661(8) 0.0287(3) Uani 1 1 d .
C14 C 0.51760(8) 0.94981(16) 0.33491(8) 0.0306(3) Uani 1 1 d .
H14 H 0.4943 0.9042 0.3747 0.037 Uiso 1 1 calc R
C15 C 0.47286(8) 1.02829(16) 0.27591(8) 0.0317(4) Uani 1 1 d .
H15 H 0.4195 1.0343 0.2752 0.038 Uiso 1 1 calc R
C16 C 0.50686(9) 1.09828(16) 0.21771(8) 0.0310(4) Uani 1 1 d .
H16 H 0.4760 1.1503 0.1772 0.037 Uiso 1 1 calc R
C17 C 0.58618(8) 1.09286(15) 0.21820(8) 0.0283(3) Uani 1 1 d .
C18 C 0.61882(8) 1.16501(16) 0.15206(8) 0.0288(3) Uani 1 1 d .
C19 C 0.58394(9) 1.14394(16) 0.07216(8) 0.0311(3) Uani 1 1 d .
H19 H 0.5407 1.0847 0.0617 0.037 Uiso 1 1 calc R
C20 C 0.61168(9) 1.20857(16) 0.00738(8) 0.0332(4) Uani 1 1 d .
C21 C 0.67555(9) 1.29565(17) 0.02468(9) 0.0359(4) Uani 1 1 d .
H21 H 0.6950 1.3395 -0.0182 0.043 Uiso 1 1 calc R
C22 C 0.71187(9) 1.32044(17) 0.10312(9) 0.0352(4) Uani 1 1 d .
C23 C 0.68301(8) 1.25413(16) 0.16657(9) 0.0322(4) Uani 1 1 d .
H23 H 0.7071 1.2696 0.2199 0.039 Uiso 1 1 calc R
C24 C 0.78119(10) 1.4160(2) 0.11863(11) 0.0495(5) Uani 1 1 d .
H24A H 0.8247 1.3691 0.1012 0.074 Uiso 1 1 calc R
H24B H 0.7929 1.4367 0.1759 0.074 Uiso 1 1 calc R
H24C H 0.7705 1.5037 0.0888 0.074 Uiso 1 1 calc R
C25 C 0.57437(10) 1.1801(2) -0.07823(9) 0.0433(4) Uani 1 1 d .
H25A H 0.5922 1.2490 -0.1140 0.065 Uiso 1 1 calc R
H25B H 0.5191 1.1874 -0.0819 0.065 Uiso 1 1 calc R
H25C H 0.5878 1.0854 -0.0939 0.065 Uiso 1 1 calc R
C26 C 0.63950(8) 0.83275(16) 0.39470(8) 0.0284(3) Uani 1 1 d .
C27 C 0.63162(8) 0.83773(16) 0.47623(8) 0.0311(4) Uani 1 1 d .
H27 H 0.6017 0.9098 0.4945 0.037 Uiso 1 1 calc R
C28 C 0.66708(9) 0.73823(17) 0.53091(9) 0.0344(4) Uani 1 1 d .
C29 C 0.71113(9) 0.63155(17) 0.50270(9) 0.0352(4) Uani 1 1 d .
H29 H 0.7354 0.5639 0.5392 0.042 Uiso 1 1 calc R
C30 C 0.71974(9) 0.62332(17) 0.42165(9) 0.0332(4) Uani 1 1 d .
C31 C 0.68335(8) 0.72445(16) 0.36826(8) 0.0310(4) Uani 1 1 d .
H31 H 0.6885 0.7195 0.3134 0.037 Uiso 1 1 calc R
C32 C 0.76852(11) 0.50785(19) 0.39240(10) 0.0481(5) Uani 1 1 d .
H32A H 0.7546 0.4968 0.3345 0.072 Uiso 1 1 calc R
H32B H 0.7599 0.4192 0.4189 0.072 Uiso 1 1 calc R
H32C H 0.8223 0.5336 0.4051 0.072 Uiso 1 1 calc R
C33 C 0.65900(10) 0.7468(2) 0.61923(9) 0.0458(5) Uani 1 1 d .
H33A H 0.6258 0.8255 0.6276 0.069 Uiso 1 1 calc R
H33B H 0.7091 0.7609 0.6512 0.069 Uiso 1 1 calc R
H33C H 0.6369 0.6592 0.6355 0.069 Uiso 1 1 calc R
N1 N 0.71114(7) 1.00233(13) 0.27380(7) 0.0281(3) Uani 1 1 d .
O1 O 0.81636(7) 0.96539(12) 0.18547(6) 0.0360(3) Uani 1 1 d .
H1 H 0.7691(11) 0.983(2) 0.2009(12) 0.063(6) Uiso 1 1 d .

loop_
_atom_site_aniso_label
_atom_site_aniso_U_11
_atom_site_aniso_U_22
_atom_site_aniso_U_33
_atom_site_aniso_U_23
_atom_site_aniso_U_13
_atom_site_aniso_U_12
C1 0.0351(8) 0.0232(8) 0.0297(7) 0.0000(6) 0.0069(6) -0.0022(6)
C2 0.0327(8) 0.0236(8) 0.0297(7) -0.0004(6) 0.0071(6) -0.0018(6)
C3 0.0387(9) 0.0354(9) 0.0303(7) -0.0010(7) 0.0075(6) -0.0031(7)
C4 0.0347(9) 0.0448(11) 0.0360(8) 0.0014(7) -0.0012(6) -0.0012(8)
C5 0.0335(8) 0.0351(10) 0.0457(9) -0.0007(7) 0.0093(7) -0.0009(7)
C6 0.0364(8) 0.0240(8) 0.0372(8) -0.0011(6) 0.0128(6) -0.0026(7)
C7 0.0426(9) 0.0351(10) 0.0394(9) -0.0044(7) 0.0178(7) 0.0023(7)
C8 0.0648(13) 0.0524(13) 0.0497(11) 0.0063(9) 0.0315(9) 0.0027(10)
C9 0.0466(11) 0.0567(13) 0.0577(11) -0.0097(9) 0.0250(9) 0.0015(9)
C10 0.0538(11) 0.0483(12) 0.0479(10) -0.0165(9) 0.0165(8) 0.0035(9)
C11 0.0364(8) 0.0223(8) 0.0274(7) -0.0006(6) 0.0098(6) -0.0012(6)
C12 0.0333(8) 0.0218(8) 0.0286(7) -0.0039(6) 0.0083(6) 0.0010(6)
C13 0.0379(8) 0.0232(8) 0.0257(7) -0.0036(6) 0.0070(6) 0.0008(6)
C14 0.0357(8) 0.0270(8) 0.0306(7) -0.0011(6) 0.0100(6) -0.0012(7)
C15 0.0326(8) 0.0272(9) 0.0366(8) -0.0023(6) 0.0095(6) 0.0020(7)
C16 0.0368(8) 0.0238(8) 0.0325(7) -0.0002(6) 0.0055(6) 0.0021(7)
C17 0.0340(8) 0.0232(8) 0.0285(7) -0.0030(6) 0.0074(6) -0.0003(6)
C18 0.0348(8) 0.0224(8) 0.0300(7) 0.0019(6) 0.0079(6) 0.0036(6)
C19 0.0368(8) 0.0254(8) 0.0308(7) 0.0008(6) 0.0047(6) -0.0013(7)
C20 0.0418(9) 0.0255(8) 0.0326(8) 0.0033(6) 0.0070(7) 0.0027(7)
C21 0.0431(10) 0.0312(9) 0.0349(8) 0.0071(7) 0.0105(7) -0.0006(7)
C22 0.0380(9) 0.0293(9) 0.0388(8) 0.0055(7) 0.0070(7) -0.0024(7)
C23 0.0361(8) 0.0279(9) 0.0322(8) 0.0016(6) 0.0042(6) -0.0002(7)
C24 0.0457(10) 0.0513(12) 0.0501(10) 0.0102(9) 0.0036(8) -0.0156(9)
C25 0.0571(11) 0.0409(11) 0.0315(8) 0.0067(7) 0.0053(7) -0.0058(9)
C26 0.0320(8) 0.0241(8) 0.0298(7) -0.0007(6) 0.0068(6) -0.0032(6)
C27 0.0349(8) 0.0271(9) 0.0327(8) -0.0010(6) 0.0095(6) 0.0008(6)
C28 0.0391(9) 0.0328(9) 0.0330(8) 0.0030(7) 0.0105(7) 0.0005(7)
C29 0.0419(9) 0.0311(9) 0.0332(8) 0.0048(7) 0.0076(7) 0.0037(7)
C30 0.0383(9) 0.0288(9) 0.0331(8) -0.0023(6) 0.0070(6) 0.0012(7)
C31 0.0385(8) 0.0272(9) 0.0283(7) -0.0021(6) 0.0087(6) -0.0014(7)
C32 0.0619(12) 0.0418(11) 0.0422(10) 0.0020(8) 0.0133(8) 0.0201(9)
C33 0.0602(12) 0.0458(11) 0.0342(9) 0.0065(7) 0.0157(8) 0.0128(9)
N1 0.0329(7) 0.0235(7) 0.0287(6) 0.0008(5) 0.0072(5) 0.0007(5)
O1 0.0388(7) 0.0434(7) 0.0266(5) -0.0002(5) 0.0078(5) 0.0060(5)

loop_
_atom_type_symbol
_atom_type_description
_atom_type_scat_dispersion_real
_atom_type_scat_dispersion_imag
_atom_type_scat_source
C C 0.0033 0.0016 'International Tables Vol C Tables 4.2.6.8 and 6.1.1.4'
H H 0.0000 0.0000 'International Tables Vol C Tables 4.2.6.8 and 6.1.1.4'
N N 0.0061 0.0033 'International Tables Vol C Tables 4.2.6.8 and 6.1.1.4'
O O 0.0106 0.0060 'International Tables Vol C Tables 4.2.6.8 and 6.1.1.4'

loop_
_geom_angle_atom_site_label_1
_geom_angle_atom_site_label_2
_geom_angle_atom_site_label_3
_geom_angle
O1 C1 C6 119.25(15)
O1 C1 C2 119.54(17)
C6 C1 C2 121.20(14)
C3 C2 C1 119.32(17)
C3 C2 C11 119.32(15)
C1 C2 C11 121.23(13)
C4 C3 C2 120.05(15)
C4 C3 H3 120.0
C2 C3 H3 120.0
C3 C4 C5 119.66(14)
C3 C4 H4 120.2
C5 C4 H4 120.2
C6 C5 C4 123.33(18)
C6 C5 H5 118.3
C4 C5 H5 118.3
C5 C6 C1 116.40(15)
C5 C6 C7 122.32(17)
C1 C6 C7 121.27(14)
C8 C7 C10 110.27(18)
C8 C7 C6 109.90(16)
C10 C7 C6 109.83(14)
C8 C7 C9 107.53(15)
C10 C7 C9 107.54(16)
C6 C7 C9 111.72(14)
C7 C8 H8A 109.5
C7 C8 H8B 109.5
H8A C8 H8B 109.5
C7 C8 H8C 109.5
H8A C8 H8C 109.5
H8B C8 H8C 109.5
C7 C9 H9A 109.5
C7 C9 H9B 109.5
H9A C9 H9B 109.5
C7 C9 H9C 109.5
H9A C9 H9C 109.5
H9B C9 H9C 109.5
C7 C10 H10A 109.5
C7 C10 H10B 109.5
H10A C10 H10B 109.5
C7 C10 H10C 109.5
H10A C10 H10C 109.5
H10B C10 H10C 109.5
N1 C11 C2 121.85(15)
N1 C11 H11 119.1
C2 C11 H11 119.1
C17 C12 C13 120.28(16)
C17 C12 N1 116.74(14)
C13 C12 N1 122.57(13)
C14 C13 C12 118.50(14)
C14 C13 C26 117.81(13)
C12 C13 C26 123.48(16)
C15 C14 C13 121.29(14)
C15 C14 H14 119.4
C13 C14 H14 119.4
C14 C15 C16 119.80(17)
C14 C15 H15 120.1
C16 C15 H15 120.1
C15 C16 C17 121.26(14)
C15 C16 H16 119.4
C17 C16 H16 119.4
C16 C17 C12 118.72(14)
C16 C17 C18 118.70(13)
C12 C17 C18 122.52(16)
C19 C18 C23 118.36(13)
C19 C18 C17 118.99(16)
C23 C18 C17 122.65(15)
C20 C19 C18 121.82(17)
C20 C19 H19 119.1
C18 C19 H19 119.1
C21 C20 C19 117.77(15)
C21 C20 C25 121.65(14)
C19 C20 C25 120.55(17)
C20 C21 C22 122.48(14)
C20 C21 H21 118.8
C22 C21 H21 118.8
C21 C22 C23 118.46(17)
C21 C22 C24 120.37(14)
C23 C22 C24 121.17(16)
C22 C23 C18 121.11(15)
C22 C23 H23 119.4
C18 C23 H23 119.4
C22 C24 H24A 109.5
C22 C24 H24B 109.5
H24A C24 H24B 109.5
C22 C24 H24C 109.5
H24A C24 H24C 109.5
H24B C24 H24C 109.5
C20 C25 H25A 109.5
C20 C25 H25B 109.5
H25A C25 H25B 109.5
C20 C25 H25C 109.5
H25A C25 H25C 109.5
H25B C25 H25C 109.5
C31 C26 C27 118.70(14)
C31 C26 C13 121.25(15)
C27 C26 C13 119.93(15)
C28 C27 C26 121.33(15)
C28 C27 H27 119.3
C26 C27 H27 119.3
C27 C28 C29 118.63(17)
C27 C28 C33 120.59(15)
C29 C28 C33 120.78(14)
C30 C29 C28 121.39(15)
C30 C29 H29 119.3
C28 C29 H29 119.3
C29 C30 C31 118.64(15)
C29 C30 C32 120.60(14)
C31 C30 C32 120.75(16)
C26 C31 C30 121.30(16)
C26 C31 H31 119.3
C30 C31 H31 119.3
C30 C32 H32A 109.5
C30 C32 H32B 109.5
H32A C32 H32B 109.5
C30 C32 H32C 109.5
H32A C32 H32C 109.5
H32B C32 H32C 109.5
C28 C33 H33A 109.5
C28 C33 H33B 109.5
H33A C33 H33B 109.5
C28 C33 H33C 109.5
H33A C33 H33C 109.5
H33B C33 H33C 109.5
C11 N1 C12 122.69(14)
C1 O1 H1 107.1(12)

loop_
_geom_bond_atom_site_label_1
_geom_bond_atom_site_label_2
_geom_bond_distance
C1 O1 1.367(2)
C1 C6 1.424(3)
C1 C2 1.437(3)
C2 C3 1.418(3)
C2 C11 1.468(3)
C3 C4 1.386(3)
C3 H3 0.9500
C4 C5 1.410(3)
C4 H4 0.9500
C5 C6 1.406(3)
C5 H5 0.9500
C6 C7 1.559(3)
C7 C8 1.553(3)
C7 C10 1.554(3)
C7 C9 1.560(3)
C8 H8A 0.9800
C8 H8B 0.9800
C8 H8C 0.9800
C9 H9A 0.9800
C9 H9B 0.9800
C9 H9C 0.9800
C10 H10A 0.9800
C10 H10B 0.9800
C10 H10C 0.9800
C11 N1 1.298(2)
C11 H11 0.9500
C12 C17 1.428(2)
C12 C13 1.433(2)
C12 N1 1.435(3)
C13 C14 1.418(3)
C13 C26 1.515(2)
C14 C15 1.396(2)
C14 H14 0.9500
C15 C16 1.404(3)
C15 H15 0.9500
C16 C17 1.413(3)
C16 H16 0.9500
C17 C18 1.507(3)
C18 C19 1.414(3)
C18 C23 1.416(3)
C19 C20 1.413(3)
C19 H19 0.9500
C20 C21 1.403(3)
C20 C25 1.524(3)
C21 C22 1.406(3)
C21 H21 0.9500
C22 C23 1.411(3)
C22 C24 1.525(3)
C23 H23 0.9500
C24 H24A 0.9800
C24 H24B 0.9800
C24 H24C 0.9800
C25 H25A 0.9800
C25 H25B 0.9800
C25 H25C 0.9800
C26 C31 1.409(3)
C26 C27 1.411(3)
C27 C28 1.406(3)
C27 H27 0.9500
C28 C29 1.413(3)
C28 C33 1.528(3)
C29 C30 1.408(3)
C29 H29 0.9500
C30 C31 1.409(3)
C30 C32 1.532(3)
C31 H31 0.9500
C32 H32A 0.9800
C32 H32B 0.9800
C32 H32C 0.9800
C33 H33A 0.9800
C33 H33B 0.9800
C33 H33C 0.9800
O1 H1 0.93(2)

loop_
_geom_torsion_atom_site_label_1
_geom_torsion_atom_site_label_2
_geom_torsion_atom_site_label_3
_geom_torsion_atom_site_label_4
_geom_torsion
O1 C1 C2 C3 -179.16(13)
C6 C1 C2 C3 1.6(2)
O1 C1 C2 C11 4.9(2)
C6 C1 C2 C11 -174.33(14)
C1 C2 C3 C4 -0.1(2)
C11 C2 C3 C4 175.88(14)
C2 C3 C4 C5 -1.0(2)
C3 C4 C5 C6 0.8(3)
C4 C5 C6 C1 0.6(2)
C4 C5 C6 C7 -178.54(15)
O1 C1 C6 C5 178.94(13)
C2 C1 C6 C5 -1.8(2)
O1 C1 C6 C7 -1.9(2)
C2 C1 C6 C7 177.38(14)
C5 C6 C7 C8 -119.02(17)
C1 C6 C7 C8 61.84(19)
C5 C6 C7 C10 119.50(19)
C1 C6 C7 C10 -59.6(2)
C5 C6 C7 C9 0.3(2)
C1 C6 C7 C9 -178.88(15)
C3 C2 C11 N1 -173.12(14)
C1 C2 C11 N1 2.8(2)
C17 C12 C13 C14 -4.6(2)
N1 C12 C13 C14 -177.01(12)
C17 C12 C13 C26 170.01(13)
N1 C12 C13 C26 -2.4(2)
C12 C13 C14 C15 4.0(2)
C26 C13 C14 C15 -170.99(13)
C13 C14 C15 C16 -1.2(2)
C14 C15 C16 C17 -1.0(2)
C15 C16 C17 C12 0.3(2)
C15 C16 C17 C18 177.39(13)
C13 C12 C17 C16 2.6(2)
N1 C12 C17 C16 175.36(12)
C13 C12 C17 C18 -174.42(13)
N1 C12 C17 C18 -1.6(2)
C16 C17 C18 C19 -46.9(2)
C12 C17 C18 C19 130.03(17)
C16 C17 C18 C23 132.70(16)
C12 C17 C18 C23 -50.3(2)
C23 C18 C19 C20 0.3(2)
C17 C18 C19 C20 179.96(13)
C18 C19 C20 C21 -0.1(2)
C18 C19 C20 C25 178.03(14)
C19 C20 C21 C22 -0.3(2)
C25 C20 C21 C22 -178.39(15)
C20 C21 C22 C23 0.4(2)
C20 C21 C22 C24 179.96(16)
C21 C22 C23 C18 -0.2(2)
C24 C22 C23 C18 -179.76(16)
C19 C18 C23 C22 -0.1(2)
C17 C18 C23 C22 -179.75(14)
C14 C13 C26 C31 123.47(16)
C12 C13 C26 C31 -51.2(2)
C14 C13 C26 C27 -52.50(19)
C12 C13 C26 C27 132.83(16)
C31 C26 C27 C28 0.6(2)
C13 C26 C27 C28 176.70(13)
C26 C27 C28 C29 -0.2(2)
C26 C27 C28 C33 178.96(14)
C27 C28 C29 C30 -0.2(2)
C33 C28 C29 C30 -179.30(15)
C28 C29 C30 C31 0.0(2)
C28 C29 C30 C32 179.27(15)
C27 C26 C31 C30 -0.8(2)
C13 C26 C31 C30 -176.78(13)
C29 C30 C31 C26 0.4(2)
C32 C30 C31 C26 -178.79(15)
C2 C11 N1 C12 171.13(13)
C17 C12 N1 C11 146.15(15)
C13 C12 N1 C11 -41.2(2)

loop_
_cod_related_entry_id
_cod_related_entry_database
_cod_related_entry_code
1 ChemSpider 30659835
